data_4118276
loop_
_publ_author_name
'Youn, So Won'
'Kim, Byung Seok'
'Jagdale, Arun R.'

_publ_section_title
;
 Pd-Catalyzed Sequential C--C Bond Formation and Cleavage:
 Evidence for an Unexpected Generation of Arylpalladium(II) Species
;
_journal_coden_ASTM JACSAT
_journal_issue 28
_journal_name_full 'Journal of the American Chemical Society'
_journal_page_first 11308
_journal_page_last 11311
_journal_paper_doi 10.1021/ja304616q
_journal_volume 134
_journal_year 2012
_chemical_formula_sum 'C12 H10 O3'
_chemical_formula_weight 202.20
_space_group_IT_number 2
_symmetry_cell_setting triclinic
_symmetry_space_group_name_Hall '-P 1'
_symmetry_space_group_name_H-M 'P -1'
_atom_sites_solution_hydrogens geom
_atom_sites_solution_primary direct
_atom_sites_solution_secondary difmap
_audit_creation_method SHELXTL
_cell_angle_alpha 98.953(6)
_cell_angle_beta 107.827(5)
_cell_angle_gamma 102.345(5)
_cell_formula_units_Z 4
_cell_length_a 8.5368(8)
_cell_length_b 9.0616(9)
_cell_length_c 13.5135(14)
_cell_measurement_reflns_used 6112
_cell_measurement_temperature 173(2)
_cell_measurement_theta_max 27.36
_cell_measurement_theta_min 2.37
_cell_volume 944.29(17)
_computing_cell_refinement 'Bruker SAINT'
_computing_data_collection 'Bruker APEX2'
_computing_data_reduction 'Bruker SAINT'
_computing_molecular_graphics 'Bruker SHELXTL'
_computing_publication_material 'Bruker SHELXTL'
_computing_structure_refinement 'SHELXL-97 (Sheldrick, 2008)'
_computing_structure_solution 'SHELXS-97 (Sheldrick, 2008)'
_diffrn_ambient_temperature 296(2)
_diffrn_measured_fraction_theta_full 0.990
_diffrn_measured_fraction_theta_max 0.990
_diffrn_measurement_device_type 'Bruker APEX-II CCD'
_diffrn_measurement_method '\f and \w scans'
_diffrn_radiation_monochromator graphite
_diffrn_radiation_source 'fine-focus sealed tube'
_diffrn_radiation_type MoK\a
_diffrn_radiation_wavelength 0.71073
_diffrn_reflns_av_R_equivalents 0.0440
_diffrn_reflns_av_sigmaI/netI 0.0419
_diffrn_reflns_limit_h_max 11
_diffrn_reflns_limit_h_min -11
_diffrn_reflns_limit_k_max 11
_diffrn_reflns_limit_k_min -11
_diffrn_reflns_limit_l_max 17
_diffrn_reflns_limit_l_min -17
_diffrn_reflns_number 15685
_diffrn_reflns_theta_full 27.46
_diffrn_reflns_theta_max 27.46
_diffrn_reflns_theta_min 1.63
_exptl_absorpt_coefficient_mu 0.102
_exptl_absorpt_correction_T_max 0.9874
_exptl_absorpt_correction_T_min 0.9666
_exptl_absorpt_correction_type multi-scan
_exptl_absorpt_process_details 'Bruker SADABS'
_exptl_crystal_colour colourless
_exptl_crystal_density_diffrn 1.422
_exptl_crystal_F_000 424
_exptl_crystal_size_max 0.33
_exptl_crystal_size_mid 0.24
_exptl_crystal_size_min 0.12
_refine_diff_density_max 0.248
_refine_diff_density_min -0.331
_refine_diff_density_rms 0.068
_refine_ls_extinction_method none
_refine_ls_goodness_of_fit_ref 1.067
_refine_ls_hydrogen_treatment constr
_refine_ls_matrix_type full
_refine_ls_number_parameters 271
_refine_ls_number_reflns 4284
_refine_ls_number_restraints 0
_refine_ls_restrained_S_all 1.067
_refine_ls_R_factor_all 0.0636
_refine_ls_R_factor_gt 0.0495
_refine_ls_shift/su_max 0.000
_refine_ls_shift/su_mean 0.000
_refine_ls_structure_factor_coef Fsqd
_refine_ls_weighting_details 'calc w=1/[\s^2^(Fo^2^)+(0.0884P)^2^+0.1194P] where P=(Fo^2^+2Fc^2^)/3'
_refine_ls_weighting_scheme calc
_refine_ls_wR_factor_gt 0.1512
_refine_ls_wR_factor_ref 0.1616
_reflns_number_gt 3219
_reflns_number_total 4284
_reflns_threshold_expression >2sigma(I)
_cod_data_source_file ja304616q_si_001.cif
_cod_data_source_block aj01
_cod_original_cell_volume 944.29(16)
_cod_database_code 4118276

loop_
_symmetry_equiv_pos_as_xyz
'x, y, z'
'-x, -y, -z'

loop_
_atom_site_label
_atom_site_type_symbol
_atom_site_fract_x
_atom_site_fract_y
_atom_site_fract_z
_atom_site_U_iso_or_equiv
_atom_site_adp_type
_atom_site_occupancy
_atom_site_symmetry_multiplicity
_atom_site_calc_flag
_atom_site_refinement_flags
O1 O 0.12056(15) 0.80623(13) 0.80989(9) 0.0408(3) Uani 1 1 d .
H1 H 0.1626 0.7356 0.8248 0.049 Uiso 1 1 calc R
O2 O 0.30892(16) 0.66818(13) 0.92980(9) 0.0421(3) Uani 1 1 d .
O3 O 0.45194(15) 0.78795(13) 1.10175(9) 0.0385(3) Uani 1 1 d .
O4 O 0.44252(14) 0.19125(13) 0.34778(8) 0.0379(3) Uani 1 1 d .
H4 H 0.3744 0.1222 0.3583 0.045 Uiso 1 1 calc R
O5 O 0.29871(15) 0.04297(13) 0.46082(9) 0.0402(3) Uani 1 1 d .
O6 O 0.40028(15) 0.13495(13) 0.63844(9) 0.0371(3) Uani 1 1 d .
C1 C 0.17012(19) 0.92144(17) 0.89859(12) 0.0297(3) Uani 1 1 d .
C2 C 0.10056(19) 1.04994(17) 0.88737(12) 0.0293(3) Uani 1 1 d .
C3 C -0.0137(2) 1.05682(18) 0.78864(12) 0.0334(4) Uani 1 1 d .
H3A H -0.0461 0.9752 0.7289 0.040 Uiso 1 1 calc R
C4 C -0.0771(2) 1.18218(19) 0.78002(13) 0.0375(4) Uani 1 1 d .
H4A H -0.1516 1.1859 0.7144 0.045 Uiso 1 1 calc R
C5 C -0.0304(2) 1.3052(2) 0.86949(14) 0.0405(4) Uani 1 1 d .
H5A H -0.0734 1.3906 0.8628 0.049 Uiso 1 1 calc R
C6 C 0.0777(2) 1.30079(19) 0.96642(14) 0.0386(4) Uani 1 1 d .
H6A H 0.1063 1.3829 1.0253 0.046 Uiso 1 1 calc R
C7 C 0.1470(2) 1.17344(18) 0.97896(12) 0.0313(4) Uani 1 1 d .
C8 C 0.2611(2) 1.1658(2) 1.07817(13) 0.0362(4) Uani 1 1 d .
H8A H 0.2914 1.2463 1.1383 0.043 Uiso 1 1 calc R
C9 C 0.3263(2) 1.04272(19) 1.08658(13) 0.0339(4) Uani 1 1 d .
H9A H 0.4012 1.0402 1.1524 0.041 Uiso 1 1 calc R
C10 C 0.28243(19) 0.91703(18) 0.99640(12) 0.0301(3) Uani 1 1 d .
C11 C 0.3476(2) 0.78075(18) 1.00453(12) 0.0315(4) Uani 1 1 d .
C12 C 0.5182(2) 0.6557(2) 1.11526(14) 0.0421(4) Uani 1 1 d .
H12A H 0.5921 0.6732 1.1882 0.063 Uiso 1 1 calc R
H12B H 0.5817 0.6417 1.0686 0.063 Uiso 1 1 calc R
H12C H 0.4248 0.5641 1.0980 0.063 Uiso 1 1 calc R
C13 C 0.54400(19) 0.29127(17) 0.44185(12) 0.0295(3) Uani 1 1 d .
C14 C 0.67072(19) 0.41800(17) 0.43683(12) 0.0292(3) Uani 1 1 d .
C15 C 0.6918(2) 0.43531(19) 0.33915(13) 0.0339(4) Uani 1 1 d .
H15A H 0.6210 0.3633 0.2758 0.041 Uiso 1 1 calc R
C16 C 0.8157(2) 0.55724(19) 0.33743(13) 0.0363(4) Uani 1 1 d .
H16A H 0.8299 0.5671 0.2730 0.044 Uiso 1 1 calc R
C17 C 0.9217(2) 0.66788(19) 0.43233(14) 0.0378(4) Uani 1 1 d .
H17A H 1.0052 0.7511 0.4303 0.045 Uiso 1 1 calc R
C18 C 0.9032(2) 0.65421(18) 0.52728(13) 0.0337(4) Uani 1 1 d .
H18A H 0.9740 0.7288 0.5894 0.040 Uiso 1 1 calc R
C19 C 0.77816(19) 0.52849(17) 0.53301(12) 0.0293(3) Uani 1 1 d .
C20 C 0.7595(2) 0.50971(18) 0.63172(12) 0.0312(3) Uani 1 1 d .
H20A H 0.8297 0.5824 0.6949 0.037 Uiso 1 1 calc R
C21 C 0.6403(2) 0.38691(17) 0.63407(12) 0.0306(3) Uani 1 1 d .
H21A H 0.6300 0.3758 0.6993 0.037 Uiso 1 1 calc R
C22 C 0.53004(19) 0.27412(17) 0.53884(12) 0.0289(3) Uani 1 1 d .
C23 C 0.3990(2) 0.14081(17) 0.54058(12) 0.0319(4) Uani 1 1 d .
C24 C 0.2687(2) 0.0104(2) 0.64469(15) 0.0426(4) Uani 1 1 d .
H24A H 0.2802 0.0164 0.7182 0.064 Uiso 1 1 calc R
H24B H 0.2805 -0.0878 0.6142 0.064 Uiso 1 1 calc R
H24C H 0.1580 0.0199 0.6058 0.064 Uiso 1 1 calc R

loop_
_atom_site_aniso_label
_atom_site_aniso_U_11
_atom_site_aniso_U_22
_atom_site_aniso_U_33
_atom_site_aniso_U_23
_atom_site_aniso_U_13
_atom_site_aniso_U_12
O1 0.0499(7) 0.0319(6) 0.0294(6) -0.0005(5) 0.0018(6) 0.0123(5)
O2 0.0497(7) 0.0354(6) 0.0346(6) 0.0049(5) 0.0072(6) 0.0122(6)
O3 0.0395(7) 0.0444(7) 0.0306(6) 0.0089(5) 0.0076(5) 0.0165(5)
O4 0.0370(6) 0.0384(6) 0.0268(6) -0.0020(5) 0.0054(5) 0.0027(5)
O5 0.0387(7) 0.0344(6) 0.0367(6) -0.0007(5) 0.0082(6) 0.0023(5)
O6 0.0380(6) 0.0359(6) 0.0332(6) 0.0068(5) 0.0112(5) 0.0048(5)
C1 0.0299(8) 0.0287(7) 0.0255(7) 0.0020(6) 0.0099(7) 0.0011(6)
C2 0.0262(8) 0.0303(8) 0.0283(8) 0.0052(6) 0.0105(7) 0.0012(6)
C3 0.0335(8) 0.0343(8) 0.0288(8) 0.0045(6) 0.0099(7) 0.0059(7)
C4 0.0379(9) 0.0410(9) 0.0348(9) 0.0126(7) 0.0121(8) 0.0119(7)
C5 0.0432(10) 0.0349(9) 0.0469(10) 0.0101(7) 0.0180(9) 0.0143(8)
C6 0.0393(9) 0.0338(8) 0.0394(9) -0.0001(7) 0.0160(8) 0.0068(7)
C7 0.0283(8) 0.0318(8) 0.0311(8) 0.0033(6) 0.0129(7) 0.0025(6)
C8 0.0337(9) 0.0384(8) 0.0289(8) -0.0032(6) 0.0094(7) 0.0046(7)
C9 0.0287(8) 0.0411(9) 0.0251(7) 0.0032(6) 0.0064(7) 0.0039(7)
C10 0.0279(8) 0.0324(8) 0.0273(8) 0.0055(6) 0.0102(7) 0.0030(6)
C11 0.0277(8) 0.0356(8) 0.0273(8) 0.0064(6) 0.0084(7) 0.0032(7)
C12 0.0445(10) 0.0476(10) 0.0382(9) 0.0146(8) 0.0132(8) 0.0199(8)
C13 0.0272(8) 0.0293(7) 0.0276(8) 0.0008(6) 0.0040(7) 0.0117(6)
C14 0.0277(8) 0.0318(8) 0.0281(8) 0.0069(6) 0.0055(7) 0.0148(6)
C15 0.0331(8) 0.0383(8) 0.0289(8) 0.0065(7) 0.0062(7) 0.0151(7)
C16 0.0380(9) 0.0441(9) 0.0328(8) 0.0155(7) 0.0126(8) 0.0189(8)
C17 0.0359(9) 0.0334(8) 0.0456(10) 0.0140(7) 0.0132(8) 0.0112(7)
C18 0.0315(8) 0.0294(8) 0.0362(8) 0.0060(6) 0.0058(7) 0.0107(7)
C19 0.0277(8) 0.0292(7) 0.0299(8) 0.0061(6) 0.0054(7) 0.0133(6)
C20 0.0297(8) 0.0313(8) 0.0256(7) 0.0007(6) 0.0019(7) 0.0096(6)
C21 0.0322(8) 0.0336(8) 0.0250(7) 0.0049(6) 0.0071(7) 0.0128(7)
C22 0.0275(8) 0.0276(7) 0.0291(8) 0.0031(6) 0.0063(7) 0.0103(6)
C23 0.0317(8) 0.0312(8) 0.0313(8) 0.0037(6) 0.0082(7) 0.0127(7)
C24 0.0392(9) 0.0407(9) 0.0489(10) 0.0129(8) 0.0188(8) 0.0068(8)

loop_
_atom_type_symbol
_atom_type_description
_atom_type_scat_dispersion_real
_atom_type_scat_dispersion_imag
_atom_type_scat_source
C C 0.0033 0.0016 'International Tables Vol C Tables 4.2.6.8 and 6.1.1.4'
H H 0.0000 0.0000 'International Tables Vol C Tables 4.2.6.8 and 6.1.1.4'
O O 0.0106 0.0060 'International Tables Vol C Tables 4.2.6.8 and 6.1.1.4'

loop_
_geom_angle_atom_site_label_1
_geom_angle_atom_site_label_2
_geom_angle_atom_site_label_3
_geom_angle
C11 O3 C12 116.43(13)
C23 O6 C24 115.83(13)
O1 C1 C10 122.60(15)
O1 C1 C2 116.45(14)
C10 C1 C2 120.94(14)
C3 C2 C7 119.54(15)
C3 C2 C1 121.86(14)
C7 C2 C1 118.60(14)
C4 C3 C2 120.57(15)
C3 C4 C5 120.26(16)
C6 C5 C4 120.55(16)
C5 C6 C7 121.11(15)
C6 C7 C8 122.63(15)
C6 C7 C2 117.96(15)
C8 C7 C2 119.41(15)
C9 C8 C7 120.84(15)
C8 C9 C10 121.19(15)
C1 C10 C9 119.01(15)
C1 C10 C11 118.93(14)
C9 C10 C11 122.02(14)
O2 C11 O3 122.07(15)
O2 C11 C10 124.09(14)
O3 C11 C10 113.83(13)
O4 C13 C22 123.15(14)
O4 C13 C14 116.20(14)
C22 C13 C14 120.65(14)
C15 C14 C19 119.64(14)
C15 C14 C13 121.83(14)
C19 C14 C13 118.53(14)
C16 C15 C14 120.28(15)
C15 C16 C17 120.39(15)
C18 C17 C16 120.42(15)
C17 C18 C19 121.10(15)
C18 C19 C14 118.17(14)
C18 C19 C20 122.05(14)
C14 C19 C20 119.77(14)
C21 C20 C19 120.28(14)
C20 C21 C22 121.32(14)
C13 C22 C21 119.41(14)
C13 C22 C23 118.91(14)
C21 C22 C23 121.67(14)
O5 C23 O6 122.48(14)
O5 C23 C22 124.14(14)
O6 C23 C22 113.38(13)

loop_
_geom_bond_atom_site_label_1
_geom_bond_atom_site_label_2
_geom_bond_distance
O1 C1 1.3479(17)
O2 C11 1.2249(18)
O3 C11 1.3249(19)
O3 C12 1.444(2)
O4 C13 1.3488(18)
O5 C23 1.2221(18)
O6 C23 1.3284(19)
O6 C24 1.4452(19)
C1 C10 1.387(2)
C1 C2 1.424(2)
C2 C3 1.411(2)
C2 C7 1.421(2)
C3 C4 1.365(2)
C4 C5 1.399(2)
C5 C6 1.364(2)
C6 C7 1.415(2)
C7 C8 1.417(2)
C8 C9 1.354(2)
C9 C10 1.424(2)
C10 C11 1.465(2)
C13 C22 1.381(2)
C13 C14 1.425(2)
C14 C15 1.413(2)
C14 C19 1.416(2)
C15 C16 1.365(2)
C16 C17 1.404(2)
C17 C18 1.361(2)
C18 C19 1.415(2)
C19 C20 1.422(2)
C20 C21 1.350(2)
C21 C22 1.423(2)
C22 C23 1.469(2)

loop_
_cod_related_entry_id
_cod_related_entry_database
_cod_related_entry_code
1 ChemSpider 63539
